data_7700066
loop_
_publ_author_name
'Sun, Xiao-Peng'
'Liu, Tao'
'Yao, Zi-Shuo'
'Tao, Jun'

_publ_section_title
;
 Spin crossover and photomagnetic behaviors in one-dimensional looped
 coordination polymers.
;
_journal_issue 25
_journal_name_full 'Dalton transactions (Cambridge, England : 2003)'
_journal_page_first 9243
_journal_page_last 9249
_journal_paper_doi 10.1039/c9dt01520e
_journal_volume 48
_journal_year 2019
_chemical_formula_moiety '2(C14 H8 Fe0.5 N5 S2), C10 H8 N2 S2'
_chemical_formula_sum 'C38 H26 Fe N12 S6'
_chemical_formula_weight 898.92
_space_group_crystal_system monoclinic
_space_group_IT_number 13
_space_group_name_Hall '-P 2yc'
_space_group_name_H-M_alt 'P 1 2/c 1'
_symmetry_space_group_name_Hall '-P 2yc'
_symmetry_space_group_name_H-M 'P 1 2/c 1'
_atom_sites_solution_hydrogens geom
_audit_creation_date 2018-11-30
_audit_creation_method
;
Olex2 1.2
(compiled 2018.05.29 svn.r3508 for OlexSys, GUI svn.r5506)
;
_audit_update_record
;
2019-01-12 deposited with the CCDC.    2019-05-23 downloaded from the CCDC.
;
_cell_angle_alpha 90
_cell_angle_beta 119.050(8)
_cell_angle_gamma 90
_cell_formula_units_Z 4
_cell_length_a 20.5586(10)
_cell_length_b 10.4671(4)
_cell_length_c 20.7828(13)
_cell_measurement_reflns_used 12157
_cell_measurement_temperature 120.04(10)
_cell_measurement_theta_max 30.0810
_cell_measurement_theta_min 3.8610
_cell_volume 3909.6(5)
_computing_cell_refinement 'CrysAlisPro 1.171.39.29d (Rigaku OD, 2017)'
_computing_data_collection 'CrysAlisPro 1.171.39.29d (Rigaku OD, 2017)'
_computing_data_reduction 'CrysAlisPro 1.171.39.29d (Rigaku OD, 2017)'
_computing_molecular_graphics 'Olex2 (Dolomanov et al., 2009)'
_computing_publication_material 'Olex2 (Dolomanov et al., 2009)'
_computing_structure_refinement 'ShelXL (Sheldrick, 2015)'
_computing_structure_solution 'SHELXT 2014/5 (Sheldrick, 2014)'
_diffrn_ambient_environment N~2~
_diffrn_ambient_temperature 120.04(10)
_diffrn_detector 'CCD plate'
_diffrn_measured_fraction_theta_full 0.986
_diffrn_measured_fraction_theta_max 0.986
_diffrn_measurement_details
;
List of Runs (angles in degrees, time in seconds):

  # Type    Start    End  Width  t~exp~   \w     \q     \k     \f   Frames
#--------------------------------------------------------------------------
  1  \w    -38.00 -12.00   0.50   80.00    --    0.00 -37.00  79.00   52
  2  \w     21.00  46.00   0.50   80.00    --    0.00  37.00-124.00   50
  3  \w    -56.00  31.00   0.50   80.00    --    0.00 -82.00-180.00  174
  4  \w      7.00  89.00   0.50   80.00    --    0.00  19.00-180.00  164
  5  \w    -42.00 -13.00   0.50   80.00    --    0.00 -82.00  60.00   58
;
_diffrn_measurement_device 'four-circle diffractometer'
_diffrn_measurement_device_type 'XtaLAB AFC12 (RINC): Kappa single'
_diffrn_measurement_method '\w scans'
_diffrn_orient_matrix_type 'CrysAlisPro convention (1999,Acta A55,543-557)'
_diffrn_orient_matrix_UB_11 0.0124467000
_diffrn_orient_matrix_UB_12 -0.0448571000
_diffrn_orient_matrix_UB_13 -0.0172805000
_diffrn_orient_matrix_UB_21 -0.0191372000
_diffrn_orient_matrix_UB_22 -0.0492825000
_diffrn_orient_matrix_UB_23 0.0073116000
_diffrn_orient_matrix_UB_31 -0.0322002000
_diffrn_orient_matrix_UB_32 0.0119878000
_diffrn_orient_matrix_UB_33 -0.0342533000
_diffrn_radiation_monochromator graphite
_diffrn_radiation_probe x-ray
_diffrn_radiation_type MoK\a
_diffrn_radiation_wavelength 0.71073
_diffrn_reflns_av_R_equivalents 0.0674
_diffrn_reflns_av_unetI/netI 0.0469
_diffrn_reflns_Laue_measured_fraction_full 0.986
_diffrn_reflns_Laue_measured_fraction_max 0.986
_diffrn_reflns_limit_h_max 24
_diffrn_reflns_limit_h_min -24
_diffrn_reflns_limit_k_max 12
_diffrn_reflns_limit_k_min -12
_diffrn_reflns_limit_l_max 24
_diffrn_reflns_limit_l_min -24
_diffrn_reflns_number 27607
_diffrn_reflns_point_group_measured_fraction_full 0.986
_diffrn_reflns_point_group_measured_fraction_max 0.986
_diffrn_reflns_theta_full 24.749
_diffrn_reflns_theta_max 24.749
_diffrn_reflns_theta_min 3.887
_diffrn_source 'fine-focus sealed X-ray tube'
_diffrn_source_type 'Enhance (Mo) X-ray Source'
_exptl_absorpt_coefficient_mu 0.754
_exptl_absorpt_correction_T_max 1.00000
_exptl_absorpt_correction_T_min 0.05408
_exptl_absorpt_correction_type multi-scan
_exptl_absorpt_process_details
;
CrysAlisPro 1.171.39.29d (Rigaku Oxford Diffraction, 2017)
Empirical absorption correction using spherical harmonics,
 implemented in SCALE3 ABSPACK scaling algorithm.
;
_exptl_crystal_colour red
_exptl_crystal_colour_primary red
_exptl_crystal_density_diffrn 1.527
_exptl_crystal_description block
_exptl_crystal_F_000 1840
_exptl_crystal_size_max 0.2
_exptl_crystal_size_mid 0.2
_exptl_crystal_size_min 0.2
_refine_diff_density_max 1.516
_refine_diff_density_min -0.896
_refine_diff_density_rms 0.163
_refine_ls_extinction_method none
_refine_ls_goodness_of_fit_ref 1.201
_refine_ls_hydrogen_treatment constr
_refine_ls_matrix_type full
_refine_ls_number_parameters 515
_refine_ls_number_reflns 6609
_refine_ls_number_restraints 0
_refine_ls_restrained_S_all 1.201
_refine_ls_R_factor_all 0.1221
_refine_ls_R_factor_gt 0.1149
_refine_ls_shift/su_max 0.000
_refine_ls_shift/su_mean 0.000
_refine_ls_structure_factor_coef Fsqd
_refine_ls_weighting_details 'w=1/[\s^2^(Fo^2^)+(0.0558P)^2^+78.9118P] where P=(Fo^2^+2Fc^2^)/3'
_refine_ls_weighting_scheme calc
_refine_ls_wR_factor_gt 0.2749
_refine_ls_wR_factor_ref 0.2781
_reflns_Friedel_coverage 0.000
_reflns_number_gt 5926
_reflns_number_total 6609
_reflns_threshold_expression 'I > 2\s(I)'
_cod_data_source_file c9dt01520e2.cif
_cod_data_source_block 1_120K
_cod_depositor_comments 'Adding full bibliography for 7700066--7700071.cif.'
_cod_original_cell_volume 3909.6(4)
_cod_database_code 7700066
_shelx_shelxl_version_number 2016/6
_shelx_space_group_comment
;
The symmetry employed for this shelxl refinement is uniquely defined
by the following loop, which should always be used as a source of
symmetry information in preference to the above space-group names.
They are only intended as comments.
;
_shelx_estimated_absorpt_t_max 0.864
_shelx_estimated_absorpt_t_min 0.864
_reflns_odcompleteness_completeness 99.17
_reflns_odcompleteness_iscentric 1
_reflns_odcompleteness_theta 26.32
_olex2_refinement_description
;
1. Fixed Uiso
 At 1.2 times of:
  All C(H) groups
2.a Aromatic/amide H refined with riding coordinates:
 C12(H12), C11(H11), C20(H20), C5(H5), C1(H1), C2(H2), C4(H4), C19(H19),
 C14(H14), C17(H17), C16(H16), C15(H15), C21(H21), C24(H24), C22(H22), C29(H29),
  C27(H27), C30(H30), C25(H25), C26(H26), C7(H7), C10(H10), C9(H9), C8(H8)
;
_olex2_submission_special_instructions 'No special instructions were received'
_oxdiff_exptl_absorpt_empirical_details
;
Empirical correction (ABSPACK) includes:
- Absorption correction using spherical harmonics
- Frame scaling
;
_oxdiff_exptl_absorpt_empirical_full_max 15.481
_oxdiff_exptl_absorpt_empirical_full_min 0.455

loop_
_space_group_symop_operation_xyz
'x, y, z'
'-x, y, -z+1/2'
'-x, -y, -z'
'x, -y, z-1/2'

loop_
_atom_site_label
_atom_site_type_symbol
_atom_site_fract_x
_atom_site_fract_y
_atom_site_fract_z
_atom_site_U_iso_or_equiv
_atom_site_adp_type
_atom_site_occupancy
_atom_site_site_symmetry_order
_atom_site_calc_flag
_atom_site_refinement_flags_posn
_atom_site_refinement_flags_adp
_atom_site_refinement_flags_occupancy
Fe2 Fe 1.000000 0.65032(16) 0.750000 0.0171(4) Uani 1 2 d S T P
Fe1 Fe 0.500000 0.65766(16) 0.750000 0.0158(4) Uani 1 2 d S T P
S1 S 0.41278(14) 1.0987(2) 0.91898(14) 0.0262(5) Uani 1 1 d . . .
S4 S 0.90011(14) 0.0899(2) 0.49052(13) 0.0272(5) Uani 1 1 d . . .
S3 S 0.98561(14) 0.2130(2) 0.51575(13) 0.0269(5) Uani 1 1 d . . .
S5 S 0.14989(17) 0.8764(3) 0.28408(17) 0.0458(8) Uani 1 1 d . . .
S6 S 0.16016(18) 0.7549(3) 0.21357(17) 0.0475(8) Uani 1 1 d . . .
N5 N 0.3937(4) 0.6538(6) 0.6850(4) 0.0139(14) Uani 1 1 d . . .
N4 N 0.9772(4) -0.2171(7) 0.6693(4) 0.0189(15) Uani 1 1 d . . .
N1 N 0.4834(4) 0.7926(7) 0.8087(4) 0.0213(16) Uani 1 1 d . . .
N3 N 0.9876(4) 0.5156(7) 0.6748(4) 0.0208(16) Uani 1 1 d . . .
N6 N 0.8940(4) 0.6519(7) 0.7163(4) 0.0162(15) Uani 1 1 d . . .
C12 C 1.0242(5) 0.4365(9) 0.5887(5) 0.0229(19) Uani 1 1 d . . .
H12 H 1.051949 0.447146 0.564683 0.028 Uiso 1 1 calc R . .
C11 C 1.0269(5) 0.5265(9) 0.6378(5) 0.0205(18) Uani 1 1 d . . .
H11 H 1.056886 0.597969 0.646291 0.025 Uiso 1 1 calc R . .
C31 C 0.3308(5) 0.6361(8) 0.6515(5) 0.0203(19) Uani 1 1 d . . .
C32 C 0.2525(5) 0.6179(9) 0.6131(5) 0.025(2) Uani 1 1 d . . .
C20 C 0.9149(5) -0.2258(8) 0.6043(5) 0.0197(18) Uani 1 1 d . . .
H20 H 0.885093 -0.297568 0.595237 0.024 Uiso 1 1 calc R . .
C5 C 0.5271(5) 0.8948(8) 0.8374(5) 0.0202(18) Uani 1 1 d . . .
H5 H 0.570593 0.900767 0.834139 0.024 Uiso 1 1 calc R . .
C1 C 0.4226(5) 0.7823(9) 0.8186(5) 0.0218(19) Uani 1 1 d . . .
H1 H 0.393942 0.708507 0.802298 0.026 Uiso 1 1 calc R . .
C2 C 0.4015(6) 0.8762(9) 0.8518(5) 0.025(2) Uani 1 1 d . . .
H2 H 0.358606 0.867269 0.855892 0.030 Uiso 1 1 calc R . .
N10 N 0.1910(6) 0.4694(10) 0.4995(6) 0.057(3) Uani 1 1 d . . .
C13 C 0.9794(5) 0.3285(8) 0.5751(5) 0.0212(19) Uani 1 1 d . . .
C3 C 0.4459(5) 0.9836(9) 0.8787(5) 0.0227(19) Uani 1 1 d . . .
N9 N 0.1722(5) 0.7268(11) 0.6599(6) 0.048(3) Uani 1 1 d . . .
C4 C 0.5094(5) 0.9944(9) 0.8725(5) 0.024(2) Uani 1 1 d . . .
H4 H 0.540057 1.065524 0.891094 0.029 Uiso 1 1 calc R . .
C19 C 0.8927(5) -0.1348(9) 0.5503(5) 0.025(2) Uani 1 1 d . . .
H19 H 0.849489 -0.146312 0.505666 0.030 Uiso 1 1 calc R . .
C14 C 0.9386(5) 0.3178(9) 0.6114(5) 0.024(2) Uani 1 1 d . . .
H14 H 0.907995 0.247270 0.602962 0.028 Uiso 1 1 calc R . .
N8 N 0.3241(6) 0.9229(11) 0.1458(6) 0.053(3) Uani 1 1 d . . .
C17 C 1.0013(5) -0.0155(9) 0.6278(5) 0.027(2) Uani 1 1 d . . .
H17 H 1.033248 0.053169 0.636701 0.032 Uiso 1 1 calc R . .
C16 C 1.0189(5) -0.1106(9) 0.6796(5) 0.024(2) Uani 1 1 d . . .
H16 H 1.062088 -0.101135 0.724516 0.029 Uiso 1 1 calc R . .
C18 C 0.9357(5) -0.0244(9) 0.5629(5) 0.0232(19) Uani 1 1 d . . .
C33 C 0.2081(5) 0.6803(10) 0.6405(6) 0.031(2) Uani 1 1 d . . .
N11 N 0.6832(6) 0.5218(11) 0.7015(8) 0.062(3) Uani 1 1 d . . .
C37 C 0.7139(6) 0.5786(11) 0.6772(7) 0.039(3) Uani 1 1 d . . .
C15 C 0.9431(5) 0.4116(8) 0.6603(5) 0.0220(19) Uani 1 1 d . . .
H15 H 0.914859 0.403090 0.684026 0.026 Uiso 1 1 calc R . .
C35 C 0.8303(5) 0.6487(8) 0.6867(5) 0.0207(19) Uani 1 1 d . . .
N12 N 0.6846(6) 0.7605(12) 0.5226(7) 0.056(3) Uani 1 1 d . . .
C36 C 0.7519(6) 0.6477(10) 0.6486(6) 0.032(2) Uani 1 1 d . . .
C34 C 0.2194(6) 0.5368(11) 0.5511(7) 0.043(3) Uani 1 1 d . . .
C23 C 0.2204(6) 0.8306(10) 0.3724(5) 0.029(2) Uani 1 1 d . . .
N7 N 0.3311(6) 0.7649(12) 0.5160(6) 0.051(3) Uani 1 1 d . . .
C21 C 0.3066(7) 0.6841(11) 0.4589(7) 0.043(3) Uani 1 1 d . . .
H21 H 0.328237 0.603474 0.467599 0.052 Uiso 1 1 calc R . .
C38 C 0.7143(6) 0.7103(12) 0.5783(7) 0.042(3) Uani 1 1 d . . .
C28 C 0.2259(7) 0.8251(12) 0.1927(6) 0.044(3) Uani 1 1 d . . .
C24 C 0.2437(6) 0.9216(12) 0.4291(7) 0.042(3) Uani 1 1 d . . .
H24 H 0.224251 1.003903 0.420740 0.050 Uiso 1 1 calc R . .
C22 C 0.2523(6) 0.7114(11) 0.3890(7) 0.040(3) Uani 1 1 d . . .
H22 H 0.236896 0.649125 0.352577 0.048 Uiso 1 1 calc R . .
C29 C 0.2429(7) 0.9543(12) 0.1981(6) 0.045(3) Uani 1 1 d . . .
H29 H 0.222992 1.010970 0.218373 0.054 Uiso 1 1 calc R . .
C27 C 0.2586(7) 0.7446(12) 0.1628(7) 0.047(3) Uani 1 1 d . . .
H27 H 0.249110 0.657283 0.158727 0.057 Uiso 1 1 calc R . .
C30 C 0.2893(8) 0.9968(12) 0.1730(7) 0.051(3) Uani 1 1 d . . .
H30 H 0.297688 1.084332 0.174798 0.062 Uiso 1 1 calc R . .
C25 C 0.2985(7) 0.8803(15) 0.4999(7) 0.050(3) Uani 1 1 d . . .
H25 H 0.313090 0.938197 0.538417 0.060 Uiso 1 1 calc R . .
C26 C 0.3055(8) 0.7968(13) 0.1393(8) 0.057(3) Uani 1 1 d . . .
H26 H 0.325360 0.742623 0.117823 0.068 Uiso 1 1 calc R . .
S2 S 0.49821(14) 1.2206(2) 0.97437(13) 0.0263(5) Uani 1 1 d . . .
C7 C 0.5309(5) 1.4471(9) 0.9354(5) 0.0230(19) Uani 1 1 d . . .
H7 H 0.558915 1.459834 0.985883 0.028 Uiso 1 1 calc R . .
C10 C 0.4493(5) 1.3202(8) 0.8331(5) 0.0196(18) Uani 1 1 d . . .
H10 H 0.421372 1.246644 0.812958 0.024 Uiso 1 1 calc R . .
C6 C 0.4904(5) 1.3354(8) 0.9085(5) 0.0217(19) Uani 1 1 d . . .
C9 C 0.4505(5) 1.4172(8) 0.7877(5) 0.0168(17) Uani 1 1 d . . .
H9 H 0.422137 1.407209 0.737010 0.020 Uiso 1 1 calc R . .
C8 C 0.5301(5) 1.5374(9) 0.8886(5) 0.0207(18) Uani 1 1 d . . .
H8 H 0.557451 1.611770 0.908144 0.025 Uiso 1 1 calc R . .
N2 N 0.4909(4) 1.5243(7) 0.8140(4) 0.0178(15) Uani 1 1 d . . .

loop_
_atom_site_aniso_label
_atom_site_aniso_U_11
_atom_site_aniso_U_22
_atom_site_aniso_U_33
_atom_site_aniso_U_23
_atom_site_aniso_U_13
_atom_site_aniso_U_12
Fe2 0.0201(9) 0.0119(8) 0.0220(9) 0.000 0.0123(7) 0.000
Fe1 0.0163(8) 0.0138(9) 0.0168(9) 0.000 0.0076(7) 0.000
S1 0.0391(13) 0.0156(11) 0.0350(13) -0.0020(9) 0.0268(11) -0.0007(10)
S4 0.0372(13) 0.0169(11) 0.0233(12) -0.0012(9) 0.0115(10) -0.0025(10)
S3 0.0405(14) 0.0177(11) 0.0277(12) -0.0030(9) 0.0206(11) -0.0014(10)
S5 0.0394(16) 0.0496(18) 0.0434(17) 0.0163(14) 0.0162(13) 0.0172(14)
S6 0.0462(17) 0.0499(18) 0.0366(16) -0.0016(14) 0.0124(13) -0.0147(14)
N5 0.019(4) 0.013(3) 0.013(3) 0.002(3) 0.010(3) 0.000(3)
N4 0.018(4) 0.017(4) 0.023(4) -0.004(3) 0.011(3) -0.001(3)
N1 0.017(4) 0.019(4) 0.023(4) 0.000(3) 0.006(3) -0.002(3)
N3 0.017(4) 0.017(4) 0.028(4) 0.000(3) 0.010(3) -0.006(3)
N6 0.028(4) 0.012(3) 0.015(3) 0.000(3) 0.016(3) 0.000(3)
C12 0.024(5) 0.025(5) 0.023(5) 0.007(4) 0.014(4) 0.003(4)
C11 0.020(4) 0.021(5) 0.021(4) -0.001(4) 0.010(4) 0.000(4)
C31 0.035(6) 0.016(4) 0.019(4) 0.004(3) 0.019(4) 0.001(4)
C32 0.019(4) 0.023(5) 0.027(5) -0.003(4) 0.008(4) -0.002(4)
C20 0.022(4) 0.016(4) 0.026(5) -0.008(4) 0.016(4) -0.007(3)
C5 0.021(4) 0.018(4) 0.023(5) 0.001(4) 0.013(4) 0.001(4)
C1 0.024(5) 0.021(5) 0.024(5) -0.001(4) 0.015(4) -0.005(4)
C2 0.037(5) 0.022(5) 0.022(5) 0.002(4) 0.019(4) 0.005(4)
N10 0.046(6) 0.033(6) 0.055(7) -0.015(5) -0.006(5) -0.010(5)
C13 0.023(4) 0.017(4) 0.021(4) 0.003(4) 0.008(4) 0.008(4)
C3 0.030(5) 0.016(4) 0.026(5) 0.006(4) 0.017(4) 0.005(4)
N9 0.034(5) 0.058(7) 0.061(7) 0.015(6) 0.030(5) 0.005(5)
C4 0.036(5) 0.015(4) 0.024(5) -0.002(4) 0.016(4) -0.003(4)
C19 0.021(5) 0.021(5) 0.028(5) -0.008(4) 0.009(4) -0.003(4)
C14 0.035(5) 0.018(4) 0.020(5) -0.003(4) 0.015(4) -0.006(4)
N8 0.050(6) 0.059(7) 0.045(6) 0.008(5) 0.020(5) -0.020(5)
C17 0.030(5) 0.013(4) 0.033(5) -0.003(4) 0.011(4) -0.001(4)
C16 0.029(5) 0.024(5) 0.019(4) -0.003(4) 0.011(4) -0.002(4)
C18 0.030(5) 0.016(4) 0.028(5) -0.005(4) 0.017(4) 0.001(4)
C33 0.020(5) 0.037(6) 0.031(5) 0.010(5) 0.010(4) 0.003(4)
N11 0.054(7) 0.041(6) 0.119(11) -0.011(7) 0.062(8) -0.011(5)
C37 0.029(5) 0.030(6) 0.064(8) -0.016(5) 0.027(6) -0.003(5)
C15 0.026(5) 0.014(4) 0.029(5) 0.007(4) 0.016(4) 0.000(4)
C35 0.034(6) 0.018(4) 0.020(4) -0.002(4) 0.021(4) 0.001(4)
N12 0.042(6) 0.063(8) 0.051(7) -0.001(6) 0.012(5) 0.010(5)
C36 0.030(5) 0.032(6) 0.039(6) -0.007(5) 0.021(5) 0.003(4)
C34 0.020(5) 0.037(6) 0.055(7) 0.008(6) 0.003(5) 0.004(5)
C23 0.032(5) 0.028(5) 0.028(5) 0.006(4) 0.015(4) -0.006(4)
N7 0.040(6) 0.075(8) 0.038(6) 0.013(6) 0.021(5) 0.003(6)
C21 0.049(7) 0.031(6) 0.042(7) 0.019(5) 0.017(6) 0.011(5)
C38 0.021(5) 0.044(7) 0.056(8) -0.013(6) 0.016(5) 0.000(5)
C28 0.058(7) 0.038(6) 0.026(6) 0.000(5) 0.013(5) 0.000(6)
C24 0.034(6) 0.039(6) 0.057(7) -0.004(6) 0.025(6) 0.005(5)
C22 0.030(6) 0.028(6) 0.048(7) 0.001(5) 0.007(5) 0.000(5)
C29 0.059(8) 0.036(6) 0.039(6) -0.005(5) 0.023(6) -0.002(6)
C27 0.062(8) 0.035(6) 0.041(7) 0.004(5) 0.022(6) 0.003(6)
C30 0.071(9) 0.035(7) 0.056(8) -0.007(6) 0.036(7) -0.018(6)
C25 0.042(7) 0.078(10) 0.034(6) -0.014(6) 0.022(5) -0.006(7)
C26 0.064(9) 0.041(7) 0.059(8) 0.008(6) 0.025(7) 0.009(6)
S2 0.0406(14) 0.0151(11) 0.0252(12) 0.0014(9) 0.0176(11) -0.0005(10)
C7 0.029(5) 0.024(5) 0.017(4) -0.004(4) 0.012(4) 0.002(4)
C10 0.030(5) 0.011(4) 0.024(5) -0.003(3) 0.018(4) 0.000(4)
C6 0.032(5) 0.018(5) 0.025(5) 0.008(4) 0.021(4) 0.006(4)
C9 0.025(4) 0.013(4) 0.015(4) 0.000(3) 0.012(4) 0.003(3)
C8 0.022(4) 0.017(4) 0.024(5) 0.000(4) 0.012(4) 0.002(4)
N2 0.015(3) 0.014(4) 0.023(4) 0.001(3) 0.008(3) 0.003(3)

loop_
_atom_type_symbol
_atom_type_description
_atom_type_scat_dispersion_real
_atom_type_scat_dispersion_imag
_atom_type_scat_source
C C 0.0033 0.0016 'International Tables Vol C Tables 4.2.6.8 and 6.1.1.4'
H H 0.0000 0.0000 'International Tables Vol C Tables 4.2.6.8 and 6.1.1.4'
Fe Fe 0.3463 0.8444 'International Tables Vol C Tables 4.2.6.8 and 6.1.1.4'
N N 0.0061 0.0033 'International Tables Vol C Tables 4.2.6.8 and 6.1.1.4'
S S 0.1246 0.1234 'International Tables Vol C Tables 4.2.6.8 and 6.1.1.4'

loop_
_geom_angle_atom_site_label_1
_geom_angle_atom_site_label_2
_geom_angle_atom_site_label_3
_geom_angle
_geom_angle_site_symmetry_1
_geom_angle_site_symmetry_3
N4 Fe2 N4 94.7(4) 2_766 1_565
N3 Fe2 N4 86.9(3) . 1_565
N3 Fe2 N4 86.9(3) 2_756 2_766
N3 Fe2 N4 174.7(3) 2_756 1_565
N3 Fe2 N4 174.8(3) . 2_766
N3 Fe2 N3 91.9(4) 2_756 .
N6 Fe2 N4 93.4(3) . 2_766
N6 Fe2 N4 93.4(3) 2_756 1_565
N6 Fe2 N4 85.9(3) 2_756 2_766
N6 Fe2 N4 85.9(3) . 1_565
N6 Fe2 N3 91.6(3) . .
N6 Fe2 N3 89.0(3) . 2_756
N6 Fe2 N3 91.6(3) 2_756 2_756
N6 Fe2 N3 89.0(3) 2_756 .
N6 Fe2 N6 179.0(4) 2_756 .
N5 Fe1 N5 177.6(4) . 2_656
N5 Fe1 N1 93.3(3) 2_656 .
N5 Fe1 N1 88.3(3) 2_656 2_656
N5 Fe1 N1 93.3(3) . 2_656
N5 Fe1 N1 88.3(3) . .
N5 Fe1 N2 87.7(3) . 2_646
N5 Fe1 N2 87.7(3) 2_656 1_545
N5 Fe1 N2 90.6(3) . 1_545
N5 Fe1 N2 90.6(3) 2_656 2_646
N1 Fe1 N1 90.3(4) 2_656 .
N2 Fe1 N1 176.0(3) 2_646 .
N2 Fe1 N1 89.3(3) 2_646 2_656
N2 Fe1 N1 176.0(3) 1_545 2_656
N2 Fe1 N1 89.3(3) 1_545 .
N2 Fe1 N2 91.4(4) 2_646 1_545
C3 S1 S2 105.7(3) . .
C18 S4 S3 105.1(3) . .
C13 S3 S4 105.4(3) . .
C23 S5 S6 105.1(4) . .
C28 S6 S5 106.1(4) . .
C31 N5 Fe1 170.4(7) . .
C20 N4 Fe2 120.5(6) . 1_545
C20 N4 C16 115.8(8) . .
C16 N4 Fe2 123.4(6) . 1_545
C5 N1 Fe1 123.9(6) . .
C5 N1 C1 117.6(8) . .
C1 N1 Fe1 118.4(6) . .
C11 N3 Fe2 119.3(6) . .
C15 N3 Fe2 123.2(6) . .
C15 N3 C11 117.5(8) . .
C35 N6 Fe2 170.1(7) . .
C11 C12 C13 119.5(8) . .
N3 C11 C12 122.7(8) . .
N5 C31 C32 176.9(9) . .
C31 C32 C33 118.6(8) . .
C34 C32 C31 120.4(9) . .
C34 C32 C33 121.0(9) . .
N4 C20 C19 123.7(8) . .
N1 C5 C4 122.1(8) . .
N1 C1 C2 123.4(9) . .
C3 C2 C1 118.1(9) . .
C12 C13 S3 115.4(7) . .
C14 C13 S3 126.4(7) . .
C14 C13 C12 118.1(8) . .
C2 C3 S1 114.2(7) . .
C4 C3 S1 125.8(7) . .
C4 C3 C2 120.0(9) . .
C3 C4 C5 118.7(8) . .
C20 C19 C18 119.5(9) . .
C13 C14 C15 120.3(9) . .
C30 N8 C26 114.6(11) . .
C18 C17 C16 118.6(9) . .
N4 C16 C17 124.2(9) . .
C19 C18 S4 115.8(7) . .
C17 C18 S4 126.2(7) . .
C17 C18 C19 118.0(9) . .
N9 C33 C32 178.0(12) . .
N11 C37 C36 179.4(15) . .
N3 C15 C14 121.9(8) . .
N6 C35 C36 178.1(10) . .
C37 C36 C35 119.3(10) . .
C37 C36 C38 122.3(10) . .
C35 C36 C38 118.2(9) . .
N10 C34 C32 179.1(13) . .
C24 C23 S5 117.5(8) . .
C22 C23 S5 124.0(8) . .
C22 C23 C24 118.5(10) . .
C21 N7 C25 114.8(10) . .
N7 C21 C22 124.9(11) . .
N12 C38 C36 179.7(15) . .
C29 C28 S6 125.4(10) . .
C29 C28 C27 117.8(12) . .
C27 C28 S6 116.7(10) . .
C23 C24 C25 116.1(11) . .
C21 C22 C23 120.1(11) . .
C30 C29 C28 118.8(12) . .
C26 C27 C28 119.1(12) . .
N8 C30 C29 125.8(12) . .
N7 C25 C24 125.6(12) . .
N8 C26 C27 123.8(14) . .
C6 S2 S1 105.1(3) . .
C8 C7 C6 120.4(8) . .
C6 C10 C9 118.8(8) . .
C7 C6 S2 116.8(7) . .
C10 C6 S2 125.1(7) . .
C10 C6 C7 118.0(8) . .
N2 C9 C10 122.9(8) . .
C7 C8 N2 122.8(8) . .
C9 N2 Fe1 123.5(6) . 1_565
C9 N2 C8 116.9(7) . .
C8 N2 Fe1 119.5(6) . 1_565

loop_
_geom_bond_atom_site_label_1
_geom_bond_atom_site_label_2
_geom_bond_distance
_geom_bond_site_symmetry_2
Fe2 N4 2.049(8) 1_565
Fe2 N4 2.049(8) 2_766
Fe2 N3 2.027(8) 2_756
Fe2 N3 2.027(8) .
Fe2 N6 1.938(7) .
Fe2 N6 1.938(7) 2_756
Fe1 N5 1.932(7) .
Fe1 N5 1.932(7) 2_656
Fe1 N1 2.002(8) 2_656
Fe1 N1 2.002(8) .
Fe1 N2 1.998(7) 2_646
Fe1 N2 1.998(7) 1_545
S1 C3 1.781(9) .
S1 S2 2.019(3) .
S4 S3 2.032(3) .
S4 C18 1.777(10) .
S3 C13 1.774(9) .
S5 S6 2.027(5) .
S5 C23 1.765(10) .
S6 C28 1.767(14) .
N5 C31 1.148(12) .
N4 C20 1.339(12) .
N4 C16 1.358(12) .
N1 C5 1.337(12) .
N1 C1 1.365(11) .
N3 C11 1.365(11) .
N3 C15 1.358(11) .
N6 C35 1.146(12) .
C12 C11 1.369(13) .
C12 C13 1.397(13) .
C31 C32 1.420(13) .
C32 C33 1.445(14) .
C32 C34 1.412(16) .
C20 C19 1.369(14) .
C5 C4 1.419(13) .
C1 C2 1.386(13) .
C2 C3 1.384(14) .
N10 C34 1.175(16) .
C13 C14 1.378(13) .
C3 C4 1.376(13) .
N9 C33 1.111(14) .
C19 C18 1.399(13) .
C14 C15 1.385(13) .
N8 C30 1.350(17) .
N8 C26 1.363(18) .
C17 C16 1.379(13) .
C17 C18 1.372(13) .
N11 C37 1.146(16) .
C37 C36 1.394(16) .
C35 C36 1.408(14) .
N12 C38 1.141(17) .
C36 C38 1.437(18) .
C23 C24 1.407(16) .
C23 C22 1.374(15) .
N7 C21 1.340(17) .
N7 C25 1.343(18) .
C21 C22 1.366(16) .
C28 C29 1.387(17) .
C28 C27 1.399(18) .
C24 C25 1.417(18) .
C29 C30 1.365(18) .
C27 C26 1.386(19) .
S2 C6 1.769(9) .
C7 C6 1.386(13) .
C7 C8 1.350(13) .
C10 C6 1.382(13) .
C10 C9 1.393(12) .
C9 N2 1.343(11) .
C8 N2 1.364(11) .

loop_
_smtbx_masks_void_nr
_smtbx_masks_void_average_x
_smtbx_masks_void_average_y
_smtbx_masks_void_average_z
_smtbx_masks_void_volume
_smtbx_masks_void_count_electrons
1 0.500 0.150 0.750 9.9 0.0
2 0.500 0.850 0.250 9.9 0.0
